data_7046357
loop_
_publ_author_name
'Liu, Lei-Lei'
'Yu, You-Zhu'
'Zhao, Xue-Jing'
'Wang, Ya-Ru'
'Cheng, Fei-Yang'
'Zhang, Meng-Ke'
'Shu, Jing-Jing'
'Liu, Lin'

_publ_section_title
;
 A robust Zn(ii)/Na(i)-MOF decorated with
 [(OAc)<sub>2</sub>(H<sub>2</sub>O)<sub>2</sub>]<sub>n</sub><sup>2n-</sup>
 anions for the luminescence sensing of copper ions based on the inner
 filter effect.
;
_journal_issue 23
_journal_name_full 'Dalton transactions (Cambridge, England : 2003)'
_journal_page_first 7787
_journal_page_last 7794
_journal_paper_doi 10.1039/c8dt00908b
_journal_volume 47
_journal_year 2018
_chemical_formula_moiety 'C27 H24 Na O14 Zn2, C2 H3 O2, 2(H2 O)'
_chemical_formula_sum 'C29 H31 Na O18 Zn2'
_chemical_formula_weight 821.27
_space_group_crystal_system orthorhombic
_space_group_IT_number 62
_space_group_name_Hall '-P 2ac 2n'
_space_group_name_H-M_alt 'P n m a'
_symmetry_space_group_name_Hall '-P 2ac 2n'
_symmetry_space_group_name_H-M 'P n m a'
_atom_sites_solution_hydrogens mixed
_atom_sites_solution_primary direct
_atom_sites_solution_secondary difmap
_audit_creation_method SHELXL-2013
_audit_update_record
;
2017-11-04 deposited with the CCDC.
2018-05-15 downloaded from the CCDC.
;
_cell_angle_alpha 90
_cell_angle_beta 90
_cell_angle_gamma 90
_cell_formula_units_Z 4
_cell_length_a 7.3813(15)
_cell_length_b 23.846(5)
_cell_length_c 18.810(4)
_cell_measurement_reflns_used 9920
_cell_measurement_temperature 296(2)
_cell_measurement_theta_max 28.24
_cell_measurement_theta_min 2.76
_cell_volume 3310.8(12)
_computing_cell_refinement 'Bruker SAINT (Bruker, 2003)'
_computing_data_collection 'Bruker APEX2 (Bruker, 2005)'
_computing_data_reduction 'Bruker SAINT (Bruker, 2003)'
_computing_molecular_graphics 'XP (Sheldrick, 2008)'
_computing_publication_material 'SHELXTL97 and PLATON (Spek, 2009)'
_computing_structure_refinement 'SHELXL-2013 (Sheldrick, 2008)'
_computing_structure_solution 'SHELXS-2013 (Sheldrick, 2008)'
_diffrn_ambient_temperature 296(2)
_diffrn_measured_fraction_theta_full 0.971
_diffrn_measured_fraction_theta_max 0.999
_diffrn_measurement_device_type 'Bruker APEX-II CCD'
_diffrn_measurement_method '\f and \w scans'
_diffrn_radiation_type MoK\a
_diffrn_radiation_wavelength 0.71073
_diffrn_reflns_av_R_equivalents 0.0256
_diffrn_reflns_av_unetI/netI 0.0117
_diffrn_reflns_Laue_measured_fraction_full 0.971
_diffrn_reflns_Laue_measured_fraction_max 0.999
_diffrn_reflns_limit_h_max 8
_diffrn_reflns_limit_h_min -8
_diffrn_reflns_limit_k_max 28
_diffrn_reflns_limit_k_min -28
_diffrn_reflns_limit_l_max 22
_diffrn_reflns_limit_l_min -22
_diffrn_reflns_number 33062
_diffrn_reflns_point_group_measured_fraction_full 0.971
_diffrn_reflns_point_group_measured_fraction_max 0.999
_diffrn_reflns_theta_full 25.242
_diffrn_reflns_theta_max 24.991
_diffrn_reflns_theta_min 2.758
_diffrn_source 'fine-focus sealed tube'
_exptl_absorpt_coefficient_mu 1.543
_exptl_absorpt_correction_T_max 0.734
_exptl_absorpt_correction_T_min 0.636
_exptl_absorpt_correction_type multi-scan
_exptl_absorpt_process_details sadabs
_exptl_crystal_colour colourless
_exptl_crystal_density_diffrn 1.648
_exptl_crystal_density_method 'not measured'
_exptl_crystal_description block
_exptl_crystal_F_000 1680
_exptl_crystal_size_max 0.300
_exptl_crystal_size_mid 0.250
_exptl_crystal_size_min 0.200
_refine_diff_density_max 0.398
_refine_diff_density_min -0.654
_refine_diff_density_rms 0.062
_refine_ls_extinction_method none
_refine_ls_goodness_of_fit_ref 1.032
_refine_ls_hydrogen_treatment constr
_refine_ls_matrix_type full
_refine_ls_number_parameters 238
_refine_ls_number_reflns 2993
_refine_ls_number_restraints 1
_refine_ls_restrained_S_all 1.039
_refine_ls_R_factor_all 0.0359
_refine_ls_R_factor_gt 0.0317
_refine_ls_shift/su_max 0.001
_refine_ls_shift/su_mean 0.000
_refine_ls_structure_factor_coef Fsqd
_refine_ls_weighting_details
;
 w=1/[\s^2^(Fo^2^)+(0.0461P)^2^+5.4784P]
 where P=(Fo^2^+2Fc^2^)/3
;
_refine_ls_weighting_scheme calc
_refine_ls_wR_factor_gt 0.0878
_refine_ls_wR_factor_ref 0.0915
_reflns_Friedel_coverage 0.000
_reflns_number_gt 2684
_reflns_number_total 2993
_reflns_threshold_expression 'I > 2\s(I)'
_cod_data_source_file c8dt00908b2.cif
_cod_data_source_block 1
_cod_depositor_comments 'Adding full bibliography for 7046357.cif.'
_cod_original_cell_volume 3310.9(12)
_cod_database_code 7046357
_shelx_space_group_comment
;
The symmetry employed for this shelxl refinement is uniquely defined
by the following loop, which should always be used as a source of
symmetry information in preference to the above space-group names.
They are only intended as comments.
;
_shelx_estimated_absorpt_t_min 0.655
_shelx_estimated_absorpt_t_max 0.748
_shelxl_version_number 2013-2

loop_
_space_group_symop_operation_xyz
'x, y, z'
'-x+1/2, -y, z+1/2'
'-x, y+1/2, -z'
'x+1/2, -y+1/2, -z+1/2'
'-x, -y, -z'
'x-1/2, y, -z-1/2'
'x, -y-1/2, z'
'-x-1/2, y-1/2, z-1/2'

loop_
_atom_site_label
_atom_site_type_symbol
_atom_site_fract_x
_atom_site_fract_y
_atom_site_fract_z
_atom_site_U_iso_or_equiv
_atom_site_adp_type
_atom_site_occupancy
_atom_site_site_symmetry_order
_atom_site_calc_flag
_atom_site_refinement_flags_posn
_atom_site_refinement_flags_adp
_atom_site_refinement_flags_occupancy
Zn1 Zn 0.83607(4) 0.58661(2) -0.04360(2) 0.02556(12) Uani 1 1 d . U .
Na1 Na 1.0000 0.5000 0.5000 0.0304(3) Uani 1 2 d S . P
C1 C 0.8292(4) 0.55499(12) 0.09645(14) 0.0296(6) Uani 1 1 d . . .
C2 C 0.8547(4) 0.56031(12) 0.17535(14) 0.0278(6) Uani 1 1 d . . .
C3 C 0.7994(3) 0.51680(11) 0.21931(14) 0.0274(6) Uani 1 1 d . . .
H3 H 0.7534 0.4840 0.1995 0.033 Uiso 1 1 calc R U .
C4 C 0.8125(3) 0.52190(11) 0.29266(14) 0.0267(6) Uani 1 1 d . . .
C5 C 0.8772(4) 0.57131(11) 0.32216(14) 0.0289(6) Uani 1 1 d . . .
H5 H 0.8827 0.5750 0.3713 0.035 Uiso 1 1 calc R U .
C6 C 0.9339(4) 0.61542(11) 0.27903(15) 0.0313(6) Uani 1 1 d . . .
C7 C 0.9246(4) 0.60880(11) 0.20557(14) 0.0312(6) Uani 1 1 d . . .
H7 H 0.9660 0.6374 0.1762 0.037 Uiso 1 1 calc R U .
C8 C 0.7547(4) 0.47357(11) 0.33804(14) 0.0267(6) Uani 1 1 d . . .
C9 C 1.0015(5) 0.66968(12) 0.31034(17) 0.0449(8) Uani 1 1 d . . .
H9A H 1.0599 0.6623 0.3550 0.054 Uiso 1 1 calc R U .
H9B H 0.9012 0.6946 0.3177 0.054 Uiso 1 1 calc R U .
H9C H 1.0865 0.6867 0.2783 0.054 Uiso 1 1 calc R U .
C10 C 0.5159(4) 0.64512(10) -0.02266(13) 0.0257(5) Uani 1 1 d . . .
C11 C 0.4209(4) 0.69957(10) -0.00703(13) 0.0250(5) Uani 1 1 d . . .
C12 C 0.2528(4) 0.70000(11) 0.02745(14) 0.0286(6) Uani 1 1 d . . .
H12 H 0.1981 0.6662 0.0396 0.034 Uiso 1 1 calc R U .
C13 C 0.1670(5) 0.7500 0.0436(2) 0.0300(9) Uani 1 2 d S T P
C14 C 0.5021(5) 0.7500 -0.02471(19) 0.0254(7) Uani 1 2 d S T P
H14 H 0.6123 0.7500 -0.0487 0.030 Uiso 1 2 calc R U P
C15 C -0.0172(6) 0.7500 0.0796(3) 0.0486(12) Uani 1 2 d S T P
H15A H -0.0053 0.7360 0.1272 0.058 Uiso 0.5 1 calc R U P
H15B H -0.0988 0.7265 0.0534 0.058 Uiso 0.5 1 calc R U P
H15C H -0.0639 0.7876 0.0809 0.058 Uiso 0.5 1 calc R U P
C16 C 0.5738(7) 0.2500 0.3600(3) 0.0629(15) Uani 1 2 d S T P
H16A H 0.5732 0.2295 0.4039 0.075 Uiso 0.5 1 calc R U P
H16B H 0.6115 0.2879 0.3687 0.075 Uiso 0.5 1 calc R U P
H16C H 0.6563 0.2325 0.3273 0.075 Uiso 0.5 1 calc R U P
C17 C 0.3867(6) 0.2500 0.3287(2) 0.0346(9) Uani 1 2 d S T P
O1 O 0.8860(3) 0.59518(9) 0.05828(11) 0.0430(5) Uani 1 1 d . . .
O2 O 0.7527(3) 0.51308(8) 0.07188(11) 0.0401(5) Uani 1 1 d . . .
O3 O 0.7626(3) 0.48006(8) 0.40583(10) 0.0329(4) Uani 1 1 d . . .
O4 O 0.7017(3) 0.42968(8) 0.30965(11) 0.0360(5) Uani 1 1 d . . .
H4 H 0.6848 0.4013 0.3363 0.043 Uiso 1 1 d R U .
O5 O 0.4515(3) 0.60041(8) -0.00165(11) 0.0355(5) Uani 1 1 d . . .
O6 O 0.6638(3) 0.64920(8) -0.05822(11) 0.0344(5) Uani 1 1 d . . .
O7 O 0.3157(3) 0.29659(10) 0.31582(13) 0.0502(6) Uani 1 1 d . . .
O1W O 1.0872(3) 0.59877(10) -0.08360(13) 0.0497(6) Uani 1 1 d . U .
H1WA H 1.1643 0.5973 -0.0501 0.060 Uiso 1 1 d R U .
H1WB H 1.1029 0.6255 -0.1129 0.060 Uiso 1 1 d R U .
O2W O 0.5096(4) 0.35863(12) 0.21169(15) 0.0685(8) Uani 1 1 d . . .
H2WA H 0.5905 0.3364 0.1962 0.082 Uiso 1 1 d R U .
H2WB H 0.4470 0.3421 0.2433 0.082 Uiso 1 1 d R U .

loop_
_atom_site_aniso_label
_atom_site_aniso_U_11
_atom_site_aniso_U_22
_atom_site_aniso_U_33
_atom_site_aniso_U_23
_atom_site_aniso_U_13
_atom_site_aniso_U_12
Zn1 0.0305(2) 0.02103(18) 0.02512(19) -0.00180(11) 0.00088(12) -0.00017(12)
Na1 0.0330(8) 0.0218(7) 0.0365(8) -0.0027(6) 0.0053(6) -0.0049(6)
C1 0.0293(14) 0.0356(16) 0.0238(13) 0.0009(12) -0.0005(11) 0.0048(12)
C2 0.0267(13) 0.0312(14) 0.0255(13) 0.0008(11) -0.0003(11) 0.0004(11)
C3 0.0283(13) 0.0251(13) 0.0287(13) -0.0006(11) 0.0000(11) -0.0003(11)
C4 0.0269(13) 0.0262(13) 0.0270(13) 0.0025(11) 0.0008(10) 0.0029(11)
C5 0.0348(14) 0.0283(13) 0.0236(13) 0.0007(11) -0.0010(11) 0.0027(12)
C6 0.0367(15) 0.0252(14) 0.0320(14) -0.0001(11) -0.0017(12) -0.0006(12)
C7 0.0376(15) 0.0260(13) 0.0300(14) 0.0056(11) 0.0027(12) -0.0022(12)
C8 0.0253(13) 0.0266(14) 0.0282(13) 0.0053(11) 0.0014(11) 0.0034(11)
C9 0.065(2) 0.0292(15) 0.0402(16) -0.0049(13) 0.0028(15) -0.0086(15)
C10 0.0300(14) 0.0212(13) 0.0258(12) -0.0003(10) -0.0015(11) 0.0015(11)
C11 0.0290(13) 0.0203(13) 0.0255(12) -0.0006(10) 0.0000(10) 0.0005(11)
C12 0.0328(14) 0.0211(13) 0.0319(13) 0.0019(11) 0.0043(11) -0.0044(11)
C13 0.030(2) 0.028(2) 0.032(2) 0.000 0.0051(16) 0.000
C14 0.0262(18) 0.0232(18) 0.0266(18) 0.000 0.0028(15) 0.000
C15 0.042(3) 0.037(2) 0.067(3) 0.000 0.026(2) 0.000
C16 0.048(3) 0.051(3) 0.089(4) 0.000 -0.029(3) 0.000
C17 0.032(2) 0.036(2) 0.036(2) 0.000 0.0006(18) 0.000
O1 0.0581(14) 0.0459(13) 0.0249(10) 0.0063(9) 0.0013(10) -0.0098(11)
O2 0.0507(12) 0.0372(11) 0.0324(11) -0.0032(9) -0.0118(10) 0.0001(10)
O3 0.0422(11) 0.0289(10) 0.0275(10) 0.0054(8) -0.0021(9) -0.0041(9)
O4 0.0504(12) 0.0238(10) 0.0337(10) 0.0029(8) 0.0042(9) -0.0039(9)
O5 0.0381(11) 0.0182(9) 0.0502(12) 0.0021(8) 0.0061(9) -0.0010(8)
O6 0.0372(11) 0.0230(10) 0.0431(11) 0.0036(8) 0.0132(9) 0.0063(8)
O7 0.0422(12) 0.0448(13) 0.0637(15) 0.0102(12) -0.0003(11) 0.0101(11)
O1W 0.0381(10) 0.0582(14) 0.0528(14) 0.0033(12) 0.0049(10) -0.0033(11)
O2W 0.0550(16) 0.0759(19) 0.0747(18) 0.0118(15) 0.0084(14) 0.0128(14)

loop_
_atom_type_symbol
_atom_type_description
_atom_type_scat_dispersion_real
_atom_type_scat_dispersion_imag
_atom_type_scat_source
C C 0.0033 0.0016 'International Tables Vol C Tables 4.2.6.8 and 6.1.1.4'
H H 0.0000 0.0000 'International Tables Vol C Tables 4.2.6.8 and 6.1.1.4'
O O 0.0106 0.0060 'International Tables Vol C Tables 4.2.6.8 and 6.1.1.4'
Zn Zn 0.2839 1.4301 'International Tables Vol C Tables 4.2.6.8 and 6.1.1.4'
Na Na 0.0362 0.0249 'International Tables Vol C Tables 4.2.6.8 and 6.1.1.4'

loop_
_geom_angle_atom_site_label_1
_geom_angle_atom_site_label_2
_geom_angle_atom_site_label_3
_geom_angle
_geom_angle_site_symmetry_1
_geom_angle_site_symmetry_3
O1 Zn1 O6 100.23(9) . .
O1 Zn1 O3 128.22(9) . 2_664
O6 Zn1 O3 107.51(9) . 2_664
O1 Zn1 O1W 100.16(10) . .
O6 Zn1 O1W 115.41(9) . .
O3 Zn1 O1W 105.79(9) 2_664 .
O1 Zn1 Na1 87.94(7) . 2_664
O6 Zn1 Na1 91.34(6) . 2_664
O3 Zn1 Na1 49.46(6) 2_664 2_664
O1W Zn1 Na1 149.73(7) . 2_664
O2 Na1 O2 180.0 6_656 2_665
O2 Na1 O5 89.62(7) 6_656 6_656
O2 Na1 O5 90.38(7) 2_665 6_656
O2 Na1 O5 90.38(7) 6_656 2_665
O2 Na1 O5 89.62(7) 2_665 2_665
O5 Na1 O5 180.0 6_656 2_665
O2 Na1 O3 80.02(7) 6_656 5_766
O2 Na1 O3 99.98(7) 2_665 5_766
O5 Na1 O3 84.71(6) 6_656 5_766
O5 Na1 O3 95.29(6) 2_665 5_766
O2 Na1 O3 99.98(7) 6_656 .
O2 Na1 O3 80.02(7) 2_665 .
O5 Na1 O3 95.29(6) 6_656 .
O5 Na1 O3 84.71(6) 2_665 .
O3 Na1 O3 180.0 5_766 .
O2 Na1 Zn1 57.48(5) 6_656 6_656
O2 Na1 Zn1 122.52(5) 2_665 6_656
O5 Na1 Zn1 59.58(5) 6_656 6_656
O5 Na1 Zn1 120.42(5) 2_665 6_656
O3 Na1 Zn1 36.60(4) 5_766 6_656
O3 Na1 Zn1 143.40(4) . 6_656
O2 Na1 Zn1 122.52(5) 6_656 2_665
O2 Na1 Zn1 57.48(5) 2_665 2_665
O5 Na1 Zn1 120.42(5) 6_656 2_665
O5 Na1 Zn1 59.58(5) 2_665 2_665
O3 Na1 Zn1 143.40(4) 5_766 2_665
O3 Na1 Zn1 36.60(4) . 2_665
Zn1 Na1 Zn1 180.0 6_656 2_665
O2 C1 O1 123.3(3) . .
O2 C1 C2 119.6(2) . .
O1 C1 C2 117.0(2) . .
C7 C2 C3 119.2(2) . .
C7 C2 C1 121.4(2) . .
C3 C2 C1 119.3(2) . .
C2 C3 C4 120.4(3) . .
C2 C3 H3 119.8 . .
C4 C3 H3 119.8 . .
C5 C4 C3 119.7(2) . .
C5 C4 C8 121.6(2) . .
C3 C4 C8 118.7(2) . .
C4 C5 C6 120.8(2) . .
C4 C5 H5 119.6 . .
C6 C5 H5 119.6 . .
C7 C6 C5 118.5(3) . .
C7 C6 C9 120.1(3) . .
C5 C6 C9 121.4(3) . .
C2 C7 C6 121.3(3) . .
C2 C7 H7 119.4 . .
C6 C7 H7 119.4 . .
O4 C8 O3 122.9(2) . .
O4 C8 C4 119.7(2) . .
O3 C8 C4 117.4(2) . .
C6 C9 H9A 109.5 . .
C6 C9 H9B 109.5 . .
H9A C9 H9B 109.5 . .
C6 C9 H9C 109.5 . .
H9A C9 H9C 109.5 . .
H9B C9 H9C 109.5 . .
O5 C10 O6 124.1(2) . .
O5 C10 C11 120.3(2) . .
O6 C10 C11 115.6(2) . .
C14 C11 C12 119.3(2) . .
C14 C11 C10 120.1(2) . .
C12 C11 C10 120.6(2) . .
C13 C12 C11 120.9(2) . .
C13 C12 H12 119.5 . .
C11 C12 H12 119.5 . .
C12 C13 C12 118.9(3) . 7_575
C12 C13 C15 120.53(17) . .
C12 C13 C15 120.53(17) 7_575 .
C11 C14 C11 120.6(3) 7_575 .
C11 C14 H14 119.7 7_575 .
C11 C14 H14 119.7 . .
C13 C15 H15A 109.5 . .
C13 C15 H15B 109.5 . .
H15A C15 H15B 109.5 . .
C13 C15 H15C 109.5 . .
H15A C15 H15C 109.5 . .
H15B C15 H15C 109.5 . .
C17 C16 H16A 109.5 . .
C17 C16 H16B 109.5 . .
H16A C16 H16B 109.5 . .
C17 C16 H16C 109.5 . .
H16A C16 H16C 109.5 . .
H16B C16 H16C 109.5 . .
O7 C17 O7 125.1(4) 7_565 .
O7 C17 C16 117.5(2) 7_565 .
O7 C17 C16 117.5(2) . .
C1 O1 Zn1 114.33(19) . .
C1 O2 Na1 133.78(18) . 2_664
C8 O3 Zn1 111.18(17) . 2_665
C8 O3 Na1 138.27(17) . .
Zn1 O3 Na1 93.94(7) 2_665 .
C8 O4 H4 117.6 . .
C10 O5 Na1 143.39(17) . 2_664
C10 O6 Zn1 114.62(16) . .
Zn1 O1W H1WA 109.4 . .
Zn1 O1W H1WB 118.3 . .
H1WA O1W H1WB 114.8 . .
H2WA O2W H2WB 109.5 . .

loop_
_geom_bond_atom_site_label_1
_geom_bond_atom_site_label_2
_geom_bond_distance
_geom_bond_site_symmetry_2
Zn1 O1 1.962(2) .
Zn1 O6 1.9798(19) .
Zn1 O3 1.9904(19) 2_664
Zn1 O1W 2.021(2) .
Zn1 Na1 3.3304(6) 2_664
Na1 O2 2.325(2) 6_656
Na1 O2 2.325(2) 2_665
Na1 O5 2.4212(19) 6_656
Na1 O5 2.4212(19) 2_665
Na1 O3 2.5368(19) 5_766
Na1 O3 2.5369(19) .
Na1 Zn1 3.3304(5) 6_656
Na1 Zn1 3.3304(5) 2_665
C1 O2 1.238(3) .
C1 O1 1.269(3) .
C1 C2 1.501(4) .
C2 C7 1.388(4) .
C2 C3 1.388(4) .
C3 C4 1.388(4) .
C3 H3 0.9300 .
C4 C5 1.387(4) .
C4 C8 1.496(4) .
C5 C6 1.393(4) .
C5 H5 0.9300 .
C6 C7 1.393(4) .
C6 C9 1.506(4) .
C7 H7 0.9300 .
C8 O4 1.238(3) .
C8 O3 1.286(3) .
C9 H9A 0.9600 .
C9 H9B 0.9600 .
C9 H9C 0.9600 .
C10 O5 1.232(3) .
C10 O6 1.284(3) .
C10 C11 1.505(3) .
C11 C14 1.384(3) .
C11 C12 1.400(4) .
C12 C13 1.384(3) .
C12 H12 0.9300 .
C13 C12 1.384(3) 7_575
C13 C15 1.518(6) .
C14 C11 1.384(3) 7_575
C14 H14 0.9300 .
C15 H15A 0.9600 .
C15 H15B 0.9600 .
C15 H15C 0.9600 .
C16 C17 1.501(6) .
C16 H16A 0.9600 .
C16 H16B 0.9600 .
C16 H16C 0.9600 .
C17 O7 1.252(3) 7_565
C17 O7 1.252(3) .
O2 Na1 2.325(2) 2_664
O3 Zn1 1.9905(19) 2_665
O4 H4 0.8503 .
O5 Na1 2.4212(19) 2_664
O1W H1WA 0.8500 .
O1W H1WB 0.8500 .
O2W H2WA 0.8499 .
O2W H2WB 0.8499 .

loop_
_geom_hbond_atom_site_label_D
_geom_hbond_atom_site_label_H
_geom_hbond_atom_site_label_A
_geom_hbond_distance_DH
_geom_hbond_distance_HA
_geom_hbond_distance_DA
_geom_hbond_angle_DHA
_geom_hbond_site_symmetry_A
O2W H2WB O7 0.85 1.99 2.841(4) 174.3 .
O1W H1WA O5 0.85 2.31 3.100(3) 155.0 1_655
O1W H1WB O7 0.85 2.37 3.212(4) 171.6 2_664
O2W H2WA O7 0.85 1.93 2.750(3) 162.4 6_656
C5 H5 O5 0.93 2.58 3.490(3) 167.8 6_656
O4 H4 O1W 0.85 2.51 3.006(3) 118.1 2_665
O4 H4 O6 0.85 2.58 3.271(3) 139.6 2_665

loop_
_geom_torsion_atom_site_label_1
_geom_torsion_atom_site_label_2
_geom_torsion_atom_site_label_3
_geom_torsion_atom_site_label_4
_geom_torsion
_geom_torsion_site_symmetry_4
O2 C1 C2 C7 -174.0(3) .
O1 C1 C2 C7 4.7(4) .
O2 C1 C2 C3 3.0(4) .
O1 C1 C2 C3 -178.2(3) .
C7 C2 C3 C4 0.5(4) .
C1 C2 C3 C4 -176.6(2) .
C2 C3 C4 C5 1.5(4) .
C2 C3 C4 C8 -178.9(2) .
C3 C4 C5 C6 -1.8(4) .
C8 C4 C5 C6 178.6(2) .
C4 C5 C6 C7 -0.1(4) .
C4 C5 C6 C9 179.0(3) .
C3 C2 C7 C6 -2.5(4) .
C1 C2 C7 C6 174.6(3) .
C5 C6 C7 C2 2.2(4) .
C9 C6 C7 C2 -176.8(3) .
C5 C4 C8 O4 -178.3(3) .
C3 C4 C8 O4 2.1(4) .
C5 C4 C8 O3 1.8(4) .
C3 C4 C8 O3 -177.8(2) .
O5 C10 C11 C14 173.8(3) .
O6 C10 C11 C14 -6.1(4) .
O5 C10 C11 C12 -4.1(4) .
O6 C10 C11 C12 175.9(2) .
C14 C11 C12 C13 0.3(4) .
C10 C11 C12 C13 178.3(3) .
C11 C12 C13 C12 -2.3(6) 7_575
C11 C12 C13 C15 178.6(3) .
C12 C11 C14 C11 1.6(5) 7_575
C10 C11 C14 C11 -176.3(2) 7_575
O2 C1 O1 Zn1 1.7(4) .
C2 C1 O1 Zn1 -176.97(18) .
O1 C1 O2 Na1 -55.3(4) 2_664
C2 C1 O2 Na1 123.3(2) 2_664
O4 C8 O3 Zn1 -3.9(3) 2_665
C4 C8 O3 Zn1 175.97(17) 2_665
O4 C8 O3 Na1 119.1(3) .
C4 C8 O3 Na1 -61.0(3) .
O6 C10 O5 Na1 0.1(5) 2_664
C11 C10 O5 Na1 -179.8(2) 2_664
O5 C10 O6 Zn1 -25.0(3) .
C11 C10 O6 Zn1 154.94(17) .
